data_4311108
loop_
_publ_author_name
'Sari M. N\"arhi'
'Raija Oilunkaniemi'
'Risto S. Laitinen'
'Markku Ahlgr\'en'

_publ_section_title
;
 The Reactions of Tellurium Tetrahalides with Triphenylphosphine under
 Ambient Conditions
;
_journal_name_full 'Inorganic Chemistry'
_journal_page_first 3742
_journal_page_last 3750
_journal_paper_doi 10.1021/ic049789v
_journal_volume 43
_journal_year 2004
_chemical_formula_sum 'C36 H31 Br5 O2 P2 Te'
_chemical_formula_weight 1084.70
_chemical_name_systematic
;
 bis{bis(triphenylphosphineoxide)hydrogen} decabromoditellurate
;
_space_group_IT_number 2
_symmetry_cell_setting triclinic
_symmetry_space_group_name_Hall '-P 1'
_symmetry_space_group_name_H-M 'P -1'
_atom_sites_solution_hydrogens geom
_atom_sites_solution_primary direct
_atom_sites_solution_secondary difmap
_audit_creation_method SHELXL-97
_cell_angle_alpha 71.90(3)
_cell_angle_beta 72.50(3)
_cell_angle_gamma 83.07(3)
_cell_formula_units_Z 2
_cell_length_a 11.837(2)
_cell_length_b 12.509(3)
_cell_length_c 14.069(3)
_cell_measurement_temperature 140(2)
_cell_volume 1887.6(8)
_computing_structure_refinement 'SHELXL-97 (Sheldrick, 1997)'
_diffrn_ambient_temperature 140(2)
_diffrn_measured_fraction_theta_full 0.933
_diffrn_measured_fraction_theta_max 0.933
_diffrn_measurement_device_type 'Bruker Nonius kappaccd'
_diffrn_radiation_monochromator graphite
_diffrn_radiation_source 'fine-focus sealed tube'
_diffrn_radiation_type MoK\a
_diffrn_radiation_wavelength 0.71073
_diffrn_reflns_av_R_equivalents 0.0406
_diffrn_reflns_av_sigmaI/netI 0.0349
_diffrn_reflns_limit_h_max 14
_diffrn_reflns_limit_h_min -14
_diffrn_reflns_limit_k_max 15
_diffrn_reflns_limit_k_min -15
_diffrn_reflns_limit_l_max 17
_diffrn_reflns_limit_l_min -17
_diffrn_reflns_number 23344
_diffrn_reflns_theta_full 26.00
_diffrn_reflns_theta_max 26.00
_diffrn_reflns_theta_min 2.31
_exptl_absorpt_coefficient_mu 6.196
_exptl_absorpt_correction_T_max 0.3704
_exptl_absorpt_correction_T_min 0.1907
_exptl_absorpt_correction_type psi-scan
_exptl_crystal_colour orange
_exptl_crystal_density_diffrn 1.909
_exptl_crystal_density_method 'not measured'
_exptl_crystal_description block
_exptl_crystal_F_000 1040
_exptl_crystal_size_max 0.40
_exptl_crystal_size_mid 0.20
_exptl_crystal_size_min 0.20
_refine_diff_density_max 0.419
_refine_diff_density_min -0.705
_refine_diff_density_rms 0.103
_refine_ls_extinction_method none
_refine_ls_goodness_of_fit_ref 0.985
_refine_ls_hydrogen_treatment mixed
_refine_ls_matrix_type full
_refine_ls_number_parameters 415
_refine_ls_number_reflns 6942
_refine_ls_number_restraints 0
_refine_ls_restrained_S_all 0.985
_refine_ls_R_factor_all 0.0371
_refine_ls_R_factor_gt 0.0277
_refine_ls_shift/su_max 0.001
_refine_ls_shift/su_mean 0.000
_refine_ls_structure_factor_coef Fsqd
_refine_ls_weighting_details 'calc w=1/[\s^2^(Fo^2^)+(0.0500P)^2^+0.0000P] where P=(Fo^2^+2Fc^2^)/3'
_refine_ls_weighting_scheme calc
_refine_ls_wR_factor_gt 0.0704
_refine_ls_wR_factor_ref 0.0753
_reflns_number_gt 5926
_reflns_number_total 6942
_reflns_threshold_expression >2sigma(I)
_cod_data_source_file ic049789vsi20040217_084029_2.cif
_cod_data_source_block cmpd2
_cod_depositor_comments
;
The following automatic conversions were performed:
'_exptl_absorpt_correction_type' value 'Psi-scan' changed to 'psi-scan'
according to '/home/saulius/struct/CIF-dictionaries/cif_core.dic'
dictionary named 'cif_core.dic' version 2.4.1 from 2010-06-29.

Automatic conversion script
Id: cif_fix_enum 1527 2010-12-29 10:47:43Z saulius 
;
_cod_original_cell_volume 1887.5(7)
_cod_database_code 4311108

loop_
_symmetry_equiv_pos_as_xyz
'x, y, z'
'-x, -y, -z'

loop_
_atom_site_label
_atom_site_type_symbol
_atom_site_fract_x
_atom_site_fract_y
_atom_site_fract_z
_atom_site_U_iso_or_equiv
_atom_site_adp_type
_atom_site_occupancy
_atom_site_symmetry_multiplicity
_atom_site_calc_flag
_atom_site_refinement_flags
_atom_site_disorder_assembly
_atom_site_disorder_group
Te1 Te 0.508068(16) -0.073351(15) 0.380797(15) 0.01417(7) Uani 1 1 d . . .
Br1 Br 0.29940(3) -0.15976(3) 0.49340(3) 0.02566(9) Uani 1 1 d . . .
Br2 Br 0.43838(3) -0.02171(3) 0.21661(3) 0.02463(9) Uani 1 1 d . . .
Br3 Br 0.59000(3) -0.26920(3) 0.35703(3) 0.02315(9) Uani 1 1 d . . .
Br4 Br 0.71494(3) 0.02353(3) 0.26911(3) 0.02468(9) Uani 1 1 d . . .
Br5 Br 0.42137(3) 0.13548(3) 0.42310(3) 0.02324(9) Uani 1 1 d . . .
P1 P 0.25764(7) 0.37744(7) 0.15882(6) 0.01581(17) Uani 1 1 d . . .
P2 P 0.00045(7) 0.68856(7) 0.14281(6) 0.01699(18) Uani 1 1 d . . .
O1 O 0.2087(2) 0.46921(18) 0.07997(17) 0.0218(5) Uani 1 1 d . . .
O2 O 0.1204(2) 0.65222(18) 0.08192(18) 0.0243(5) Uani 1 1 d . . .
C111 C 0.3885(3) 0.3141(2) 0.0910(3) 0.0182(7) Uani 1 1 d . . .
C112 C 0.3813(3) 0.2769(3) 0.0098(3) 0.0276(8) Uani 1 1 d . . .
H112 H 0.3085 0.2857 -0.0077 0.033 Uiso 1 1 calc R . .
C113 C 0.4783(4) 0.2272(3) -0.0460(3) 0.0364(9) Uani 1 1 d . . .
H113 H 0.4725 0.2024 -0.1016 0.044 Uiso 1 1 calc R . .
C114 C 0.5841(3) 0.2140(3) -0.0197(3) 0.0358(10) Uani 1 1 d . . .
H114 H 0.6513 0.1802 -0.0578 0.043 Uiso 1 1 calc R . .
C115 C 0.5926(3) 0.2493(3) 0.0608(3) 0.0349(9) Uani 1 1 d . . .
H115 H 0.6657 0.2400 0.0779 0.042 Uiso 1 1 calc R . .
C116 C 0.4945(3) 0.2990(3) 0.1182(3) 0.0258(8) Uani 1 1 d . . .
H116 H 0.5001 0.3222 0.1748 0.031 Uiso 1 1 calc R . .
C121 C 0.2962(3) 0.4310(2) 0.2488(2) 0.0167(7) Uani 1 1 d . . .
C122 C 0.2445(3) 0.3922(3) 0.3555(3) 0.0230(7) Uani 1 1 d . . .
H122 H 0.1840 0.3385 0.3826 0.028 Uiso 1 1 calc R . .
C123 C 0.2819(3) 0.4326(3) 0.4225(3) 0.0294(8) Uani 1 1 d . . .
H123 H 0.2463 0.4067 0.4955 0.035 Uiso 1 1 calc R . .
C124 C 0.3700(3) 0.5096(3) 0.3836(3) 0.0313(9) Uani 1 1 d . . .
H124 H 0.3965 0.5350 0.4301 0.038 Uiso 1 1 calc R . .
C125 C 0.4205(3) 0.5506(3) 0.2770(3) 0.0296(8) Uani 1 1 d . . .
H125 H 0.4798 0.6055 0.2504 0.035 Uiso 1 1 calc R . .
C126 C 0.3841(3) 0.5112(3) 0.2097(3) 0.0251(8) Uani 1 1 d . . .
H126 H 0.4188 0.5388 0.1367 0.030 Uiso 1 1 calc R . .
C131 C 0.1518(3) 0.2699(3) 0.2295(2) 0.0165(7) Uani 1 1 d . . .
C132 C 0.0352(3) 0.2876(3) 0.2251(3) 0.0209(7) Uani 1 1 d . . .
H132 H 0.0112 0.3568 0.1831 0.025 Uiso 1 1 calc R . .
C133 C -0.0460(3) 0.2039(3) 0.2821(3) 0.0264(8) Uani 1 1 d . . .
H133 H -0.1260 0.2165 0.2798 0.032 Uiso 1 1 calc R . .
C134 C -0.0118(3) 0.1026(3) 0.3422(3) 0.0261(8) Uani 1 1 d . . .
H134 H -0.0680 0.0457 0.3811 0.031 Uiso 1 1 calc R . .
C135 C 0.1045(3) 0.0842(3) 0.3456(3) 0.0276(8) Uani 1 1 d . . .
H135 H 0.1281 0.0142 0.3867 0.033 Uiso 1 1 calc R . .
C136 C 0.1870(3) 0.1670(3) 0.2896(3) 0.0224(7) Uani 1 1 d . . .
H136 H 0.2670 0.1539 0.2920 0.027 Uiso 1 1 calc R . .
C211 C -0.0576(3) 0.8047(3) 0.0561(2) 0.0176(7) Uani 1 1 d . . .
C212 C 0.0176(3) 0.8611(3) -0.0391(3) 0.0218(7) Uani 1 1 d . . .
H212 H 0.0987 0.8381 -0.0582 0.026 Uiso 1 1 calc R . .
C213 C -0.0263(3) 0.9509(3) -0.1060(3) 0.0247(8) Uani 1 1 d . . .
H213 H 0.0248 0.9891 -0.1714 0.030 Uiso 1 1 calc R . .
C214 C -0.1440(3) 0.9852(3) -0.0781(3) 0.0258(8) Uani 1 1 d . . .
H214 H -0.1738 1.0465 -0.1247 0.031 Uiso 1 1 calc R . .
C215 C -0.2185(3) 0.9305(3) 0.0174(3) 0.0242(8) Uani 1 1 d . . .
H215 H -0.2990 0.9551 0.0369 0.029 Uiso 1 1 calc R . .
C216 C -0.1759(3) 0.8399(3) 0.0845(3) 0.0205(7) Uani 1 1 d . . .
H216 H -0.2272 0.8017 0.1498 0.025 Uiso 1 1 calc R . .
C221 C -0.1071(3) 0.5803(2) 0.1960(2) 0.0177(7) Uani 1 1 d . . .
C222 C -0.1555(3) 0.5509(3) 0.1294(3) 0.0251(8) Uani 1 1 d . . .
H222 H -0.1306 0.5870 0.0566 0.030 Uiso 1 1 calc R . .
C223 C -0.2401(3) 0.4689(3) 0.1691(3) 0.0310(9) Uani 1 1 d . . .
H223 H -0.2729 0.4490 0.1232 0.037 Uiso 1 1 calc R . .
C224 C -0.2769(3) 0.4159(3) 0.2748(3) 0.0307(8) Uani 1 1 d . . .
H224 H -0.3358 0.3606 0.3018 0.037 Uiso 1 1 calc R . .
C225 C -0.2275(3) 0.4439(3) 0.3414(3) 0.0309(9) Uani 1 1 d . . .
H225 H -0.2519 0.4068 0.4141 0.037 Uiso 1 1 calc R . .
C226 C -0.1431(3) 0.5251(3) 0.3028(3) 0.0260(8) Uani 1 1 d . . .
H226 H -0.1093 0.5436 0.3488 0.031 Uiso 1 1 calc R . .
C231 C 0.0165(3) 0.7288(3) 0.2496(2) 0.0181(7) Uani 1 1 d . . .
C232 C 0.1239(3) 0.7069(3) 0.2750(3) 0.0302(8) Uani 1 1 d . . .
H232 H 0.1891 0.6738 0.2340 0.036 Uiso 1 1 calc R . .
C233 C 0.1351(4) 0.7334(3) 0.3598(3) 0.0368(10) Uani 1 1 d . . .
H233 H 0.2087 0.7193 0.3762 0.044 Uiso 1 1 calc R . .
C234 C 0.0408(3) 0.7802(3) 0.4213(3) 0.0315(9) Uani 1 1 d . . .
H234 H 0.0494 0.7973 0.4800 0.038 Uiso 1 1 calc R . .
C235 C -0.0665(3) 0.8019(3) 0.3967(3) 0.0258(8) Uani 1 1 d . . .
H235 H -0.1318 0.8336 0.4387 0.031 Uiso 1 1 calc R . .
C236 C -0.0783(3) 0.7771(3) 0.3106(3) 0.0213(7) Uani 1 1 d . . .
H236 H -0.1514 0.7932 0.2932 0.026 Uiso 1 1 calc R . .
H1 H 0.1621 0.5404 0.0924 0.040 Uiso 0.50 1 d P . .
H2 H 0.1541 0.5767 0.0913 0.040 Uiso 0.50 1 d P . .

loop_
_atom_site_aniso_label
_atom_site_aniso_U_11
_atom_site_aniso_U_22
_atom_site_aniso_U_33
_atom_site_aniso_U_23
_atom_site_aniso_U_13
_atom_site_aniso_U_12
Te1 0.01187(11) 0.01536(11) 0.01606(12) -0.00576(8) -0.00432(9) 0.00097(9)
Br1 0.01623(17) 0.03144(19) 0.0264(2) -0.00481(15) -0.00301(14) -0.00684(15)
Br2 0.02811(19) 0.02817(18) 0.02056(18) -0.00815(14) -0.01208(15) 0.00468(15)
Br3 0.02318(18) 0.01716(16) 0.0306(2) -0.00993(14) -0.00783(15) 0.00274(14)
Br4 0.01522(17) 0.02563(18) 0.0295(2) -0.00730(15) -0.00076(14) -0.00302(14)
Br5 0.02587(18) 0.02067(17) 0.02785(19) -0.00942(14) -0.01546(15) 0.00885(15)
P1 0.0161(4) 0.0140(4) 0.0179(4) -0.0050(3) -0.0065(3) 0.0031(3)
P2 0.0168(4) 0.0155(4) 0.0170(4) -0.0042(3) -0.0046(3) 0.0040(3)
O1 0.0283(13) 0.0168(11) 0.0221(13) -0.0065(9) -0.0121(11) 0.0081(10)
O2 0.0194(12) 0.0187(11) 0.0303(14) -0.0078(10) -0.0034(11) 0.0095(10)
C111 0.0164(16) 0.0110(14) 0.0225(18) -0.0020(13) -0.0028(14) 0.0029(13)
C112 0.0261(18) 0.0266(18) 0.030(2) -0.0107(16) -0.0074(16) 0.0028(16)
C113 0.043(2) 0.0249(19) 0.035(2) -0.0145(17) 0.0015(19) 0.0036(18)
C114 0.029(2) 0.0208(18) 0.037(2) -0.0028(16) 0.0135(18) 0.0056(17)
C115 0.0187(18) 0.029(2) 0.044(2) 0.0012(18) -0.0057(17) 0.0062(17)
C116 0.0220(18) 0.0231(18) 0.028(2) -0.0027(15) -0.0068(16) 0.0033(15)
C121 0.0197(16) 0.0125(14) 0.0194(17) -0.0042(12) -0.0101(14) 0.0054(13)
C122 0.0243(17) 0.0215(17) 0.0225(18) -0.0049(14) -0.0071(15) -0.0006(15)
C123 0.039(2) 0.0296(19) 0.0221(19) -0.0099(15) -0.0101(17) 0.0023(17)
C124 0.037(2) 0.034(2) 0.035(2) -0.0166(17) -0.0199(18) 0.0023(18)
C125 0.0280(19) 0.0287(19) 0.036(2) -0.0098(16) -0.0115(17) -0.0064(16)
C126 0.0308(19) 0.0228(17) 0.0224(19) -0.0067(14) -0.0070(16) -0.0039(16)
C131 0.0162(15) 0.0148(15) 0.0200(17) -0.0078(13) -0.0047(14) 0.0006(13)
C132 0.0181(16) 0.0161(16) 0.031(2) -0.0095(14) -0.0104(15) 0.0072(14)
C133 0.0149(16) 0.0275(18) 0.039(2) -0.0155(16) -0.0054(16) 0.0020(15)
C134 0.0229(18) 0.0224(17) 0.032(2) -0.0135(15) 0.0013(16) -0.0046(15)
C135 0.035(2) 0.0169(17) 0.027(2) -0.0019(14) -0.0085(17) 0.0009(16)
C136 0.0212(17) 0.0169(16) 0.030(2) -0.0036(14) -0.0121(15) 0.0022(15)
C211 0.0181(16) 0.0147(15) 0.0206(17) -0.0054(13) -0.0075(14) 0.0037(14)
C212 0.0201(17) 0.0231(17) 0.0210(18) -0.0081(14) -0.0030(15) 0.0012(15)
C213 0.0288(18) 0.0199(17) 0.0167(17) 0.0008(14) -0.0012(15) 0.0016(15)
C214 0.036(2) 0.0165(16) 0.026(2) -0.0022(14) -0.0142(17) 0.0014(16)
C215 0.0212(17) 0.0216(17) 0.029(2) -0.0062(15) -0.0082(15) 0.0035(15)
C216 0.0211(17) 0.0179(16) 0.0194(17) -0.0034(13) -0.0043(14) 0.0014(14)
C221 0.0183(16) 0.0133(15) 0.0189(17) -0.0039(13) -0.0036(14) 0.0027(13)
C222 0.0280(19) 0.0273(18) 0.0188(18) -0.0017(14) -0.0100(15) -0.0012(16)
C223 0.031(2) 0.0271(19) 0.035(2) -0.0002(16) -0.0178(18) -0.0060(17)
C224 0.029(2) 0.0213(17) 0.036(2) -0.0025(16) -0.0047(17) -0.0065(16)
C225 0.044(2) 0.0226(18) 0.0193(19) -0.0034(15) 0.0000(17) -0.0043(17)
C226 0.039(2) 0.0188(16) 0.0219(18) -0.0082(14) -0.0099(16) 0.0017(16)
C231 0.0193(16) 0.0148(15) 0.0190(17) -0.0015(13) -0.0081(14) 0.0026(14)
C232 0.0278(19) 0.0284(19) 0.044(2) -0.0182(17) -0.0193(18) 0.0092(17)
C233 0.034(2) 0.034(2) 0.055(3) -0.0195(19) -0.031(2) 0.0132(19)
C234 0.041(2) 0.0276(19) 0.034(2) -0.0136(16) -0.0189(19) 0.0041(18)
C235 0.0314(19) 0.0206(17) 0.0261(19) -0.0077(15) -0.0069(16) -0.0030(16)
C236 0.0203(17) 0.0188(16) 0.0261(19) -0.0069(14) -0.0094(15) 0.0032(14)

loop_
_atom_type_symbol
_atom_type_description
_atom_type_scat_dispersion_real
_atom_type_scat_dispersion_imag
_atom_type_scat_source
C C 0.0033 0.0016 'International Tables Vol C Tables 4.2.6.8 and 6.1.1.4'
H H 0.0000 0.0000 'International Tables Vol C Tables 4.2.6.8 and 6.1.1.4'
O O 0.0106 0.0060 'International Tables Vol C Tables 4.2.6.8 and 6.1.1.4'
P P 0.1023 0.0942 'International Tables Vol C Tables 4.2.6.8 and 6.1.1.4'
Br Br -0.2901 2.4595 'International Tables Vol C Tables 4.2.6.8 and 6.1.1.4'
Te Te -0.5308 1.6751 'International Tables Vol C Tables 4.2.6.8 and 6.1.1.4'

loop_
_geom_angle_atom_site_label_1
_geom_angle_atom_site_label_2
_geom_angle_atom_site_label_3
_geom_angle
_geom_angle_site_symmetry_1
_geom_angle_site_symmetry_3
_geom_angle_publ_flag
Br2 Te1 Br3 91.64(3) . . ?
Br2 Te1 Br1 89.90(3) . . ?
Br3 Te1 Br1 90.47(3) . . ?
Br2 Te1 Br4 90.28(3) . . ?
Br3 Te1 Br4 92.34(3) . . ?
Br1 Te1 Br4 177.173(12) . . ?
Br2 Te1 Br5 92.90(3) . . ?
Br3 Te1 Br5 175.386(12) . . ?
Br1 Te1 Br5 88.76(3) . . ?
Br4 Te1 Br5 88.42(3) . . ?
Br2 Te1 Br5 177.596(13) . 2_656 ?
Br3 Te1 Br5 88.85(3) . 2_656 ?
Br1 Te1 Br5 87.74(3) . 2_656 ?
Br4 Te1 Br5 92.05(3) . 2_656 ?
Br5 Te1 Br5 86.58(3) . 2_656 ?
Te1 Br5 Te1 93.42(3) . 2_656 ?
O1 P1 C131 110.15(14) . . ?
O1 P1 C121 112.33(13) . . ?
C131 P1 C121 109.19(15) . . ?
O1 P1 C111 109.15(14) . . ?
C131 P1 C111 107.77(14) . . ?
C121 P1 C111 108.12(15) . . ?
O2 P2 C231 109.82(14) . . ?
O2 P2 C221 113.59(14) . . ?
C231 P2 C221 107.25(15) . . ?
O2 P2 C211 108.39(14) . . ?
C231 P2 C211 110.58(15) . . ?
C221 P2 C211 107.19(15) . . ?
P1 O1 H1 126.09(19) . . ?
P1 O1 H2 127.23(16) . . ?
H1 O1 H2 6.10(4) . . ?
P2 O2 H1 125.22(17) . . ?
P2 O2 H2 127.1(2) . . ?
H1 O2 H2 4.76(5) . . ?
C112 C111 C116 119.5(3) . . ?
C112 C111 P1 117.7(2) . . ?
C116 C111 P1 122.8(3) . . ?
C113 C112 C111 121.1(3) . . ?
C113 C112 H112 119.5 . . ?
C111 C112 H112 119.5 . . ?
C112 C113 C114 119.2(4) . . ?
C112 C113 H113 120.4 . . ?
C114 C113 H113 120.4 . . ?
C115 C114 C113 120.5(3) . . ?
C115 C114 H114 119.7 . . ?
C113 C114 H114 119.7 . . ?
C114 C115 C116 120.6(3) . . ?
C114 C115 H115 119.7 . . ?
C116 C115 H115 119.7 . . ?
C111 C116 C115 119.1(3) . . ?
C111 C116 H116 120.5 . . ?
C115 C116 H116 120.5 . . ?
C122 C121 C126 119.7(3) . . ?
C122 C121 P1 121.9(3) . . ?
C126 C121 P1 118.4(3) . . ?
C121 C122 C123 119.6(3) . . ?
C121 C122 H122 120.2 . . ?
C123 C122 H122 120.2 . . ?
C124 C123 C122 120.3(3) . . ?
C124 C123 H123 119.8 . . ?
C122 C123 H123 119.8 . . ?
C123 C124 C125 120.5(3) . . ?
C123 C124 H124 119.7 . . ?
C125 C124 H124 119.7 . . ?
C126 C125 C124 119.6(3) . . ?
C126 C125 H125 120.2 . . ?
C124 C125 H125 120.2 . . ?
C125 C126 C121 120.2(3) . . ?
C125 C126 H126 119.9 . . ?
C121 C126 H126 119.9 . . ?
C132 C131 C136 119.8(3) . . ?
C132 C131 P1 120.7(2) . . ?
C136 C131 P1 119.5(2) . . ?
C133 C132 C131 119.7(3) . . ?
C133 C132 H132 120.1 . . ?
C131 C132 H132 120.1 . . ?
C134 C133 C132 120.7(3) . . ?
C134 C133 H133 119.7 . . ?
C132 C133 H133 119.7 . . ?
C133 C134 C135 119.7(3) . . ?
C133 C134 H134 120.1 . . ?
C135 C134 H134 120.1 . . ?
C134 C135 C136 120.5(3) . . ?
C134 C135 H135 119.7 . . ?
C136 C135 H135 119.7 . . ?
C135 C136 C131 119.6(3) . . ?
C135 C136 H136 120.2 . . ?
C131 C136 H136 120.2 . . ?
C212 C211 C216 120.0(3) . . ?
C212 C211 P2 119.3(2) . . ?
C216 C211 P2 120.7(2) . . ?
C213 C212 C211 119.6(3) . . ?
C213 C212 H212 120.2 . . ?
C211 C212 H212 120.2 . . ?
C212 C213 C214 120.4(3) . . ?
C212 C213 H213 119.8 . . ?
C214 C213 H213 119.8 . . ?
C215 C214 C213 120.1(3) . . ?
C215 C214 H214 120.0 . . ?
C213 C214 H214 120.0 . . ?
C214 C215 C216 120.1(3) . . ?
C214 C215 H215 120.0 . . ?
C216 C215 H215 120.0 . . ?
C215 C216 C211 119.8(3) . . ?
C215 C216 H216 120.1 . . ?
C211 C216 H216 120.1 . . ?
C222 C221 C226 119.3(3) . . ?
C222 C221 P2 119.1(2) . . ?
C226 C221 P2 121.6(3) . . ?
C223 C222 C221 120.0(3) . . ?
C223 C222 H222 120.0 . . ?
C221 C222 H222 120.0 . . ?
C224 C223 C222 120.5(3) . . ?
C224 C223 H223 119.8 . . ?
C222 C223 H223 119.8 . . ?
C223 C224 C225 119.7(3) . . ?
C223 C224 H224 120.2 . . ?
C225 C224 H224 120.2 . . ?
C226 C225 C224 120.3(3) . . ?
C226 C225 H225 119.8 . . ?
C224 C225 H225 119.8 . . ?
C225 C226 C221 120.1(3) . . ?
C225 C226 H226 119.9 . . ?
C221 C226 H226 119.9 . . ?
C236 C231 C232 119.4(3) . . ?
C236 C231 P2 120.9(2) . . ?
C232 C231 P2 119.6(3) . . ?
C233 C232 C231 119.8(3) . . ?
C233 C232 H232 120.1 . . ?
C231 C232 H232 120.1 . . ?
C232 C233 C234 121.1(3) . . ?
C232 C233 H233 119.5 . . ?
C234 C233 H233 119.5 . . ?
C233 C234 C235 119.5(3) . . ?
C233 C234 H234 120.3 . . ?
C235 C234 H234 120.3 . . ?
C236 C235 C234 120.0(3) . . ?
C236 C235 H235 120.0 . . ?
C234 C235 H235 120.0 . . ?
C235 C236 C231 120.3(3) . . ?
C235 C236 H236 119.9 . . ?
C231 C236 H236 119.9 . . ?

loop_
_geom_bond_atom_site_label_1
_geom_bond_atom_site_label_2
_geom_bond_distance
_geom_bond_site_symmetry_2
_geom_bond_publ_flag
Te1 Br2 2.5541(7) . ?
Te1 Br3 2.6067(8) . ?
Te1 Br1 2.6467(11) . ?
Te1 Br4 2.6744(11) . ?
Te1 Br5 2.8606(8) . ?
Te1 Br5 2.9683(8) 2_656 ?
Br5 Te1 2.9683(8) 2_656 ?
P1 O1 1.523(2) . ?
P1 C131 1.787(3) . ?
P1 C121 1.791(3) . ?
P1 C111 1.795(3) . ?
P2 O2 1.520(2) . ?
P2 C231 1.792(3) . ?
P2 C221 1.796(3) . ?
P2 C211 1.798(3) . ?
O1 H1 1.024(2) . ?
O1 H2 1.453(2) . ?
O2 H1 1.404(2) . ?
O2 H2 0.966(2) . ?
C111 C112 1.388(5) . ?
C111 C116 1.393(4) . ?
C112 C113 1.381(5) . ?
C112 H112 0.9500 . ?
C113 C114 1.387(6) . ?
C113 H113 0.9500 . ?
C114 C115 1.371(6) . ?
C114 H114 0.9500 . ?
C115 C116 1.400(5) . ?
C115 H115 0.9500 . ?
C116 H116 0.9500 . ?
C121 C122 1.389(5) . ?
C121 C126 1.399(5) . ?
C122 C123 1.393(5) . ?
C122 H122 0.9500 . ?
C123 C124 1.373(5) . ?
C123 H123 0.9500 . ?
C124 C125 1.388(5) . ?
C124 H124 0.9500 . ?
C125 C126 1.382(5) . ?
C125 H125 0.9500 . ?
C126 H126 0.9500 . ?
C131 C132 1.388(4) . ?
C131 C136 1.397(4) . ?
C132 C133 1.386(5) . ?
C132 H132 0.9500 . ?
C133 C134 1.379(5) . ?
C133 H133 0.9500 . ?
C134 C135 1.380(5) . ?
C134 H134 0.9500 . ?
C135 C136 1.387(5) . ?
C135 H135 0.9500 . ?
C136 H136 0.9500 . ?
C211 C212 1.390(5) . ?
C211 C216 1.392(4) . ?
C212 C213 1.383(5) . ?
C212 H212 0.9500 . ?
C213 C214 1.383(5) . ?
C213 H213 0.9500 . ?
C214 C215 1.383(5) . ?
C214 H214 0.9500 . ?
C215 C216 1.384(5) . ?
C215 H215 0.9500 . ?
C216 H216 0.9500 . ?
C221 C222 1.390(5) . ?
C221 C226 1.398(5) . ?
C222 C223 1.386(5) . ?
C222 H222 0.9500 . ?
C223 C224 1.382(5) . ?
C223 H223 0.9500 . ?
C224 C225 1.388(5) . ?
C224 H224 0.9500 . ?
C225 C226 1.379(5) . ?
C225 H225 0.9500 . ?
C226 H226 0.9500 . ?
C231 C236 1.393(4) . ?
C231 C232 1.396(4) . ?
C232 C233 1.378(5) . ?
C232 H232 0.9500 . ?
C233 C234 1.383(5) . ?
C233 H233 0.9500 . ?
C234 C235 1.390(5) . ?
C234 H234 0.9500 . ?
C235 C236 1.389(5) . ?
C235 H235 0.9500 . ?
C236 H236 0.9500 . ?

loop_
_geom_torsion_atom_site_label_1
_geom_torsion_atom_site_label_2
_geom_torsion_atom_site_label_3
_geom_torsion_atom_site_label_4
_geom_torsion
_geom_torsion_site_symmetry_1
_geom_torsion_site_symmetry_2
_geom_torsion_site_symmetry_3
_geom_torsion_site_symmetry_4
_geom_torsion_publ_flag
Br2 Te1 Br5 Te1 177.649(13) . . . 2_656 ?
Br3 Te1 Br5 Te1 7.42(16) . . . 2_656 ?
Br1 Te1 Br5 Te1 87.81(3) . . . 2_656 ?
Br4 Te1 Br5 Te1 -92.15(3) . . . 2_656 ?
Br5 Te1 Br5 Te1 0.0 2_656 . . 2_656 ?
O1 P1 C111 C112 -51.3(3) . . . . ?
C131 P1 C111 C112 68.3(3) . . . . ?
C121 P1 C111 C112 -173.7(3) . . . . ?
O1 P1 C111 C116 130.2(3) . . . . ?
C131 P1 C111 C116 -110.2(3) . . . . ?
C121 P1 C111 C116 7.7(3) . . . . ?
C116 C111 C112 C113 -1.4(5) . . . . ?
P1 C111 C112 C113 -180.0(3) . . . . ?
C111 C112 C113 C114 0.4(6) . . . . ?
C112 C113 C114 C115 0.2(6) . . . . ?
C113 C114 C115 C116 0.2(5) . . . . ?
C112 C111 C116 C115 1.8(5) . . . . ?
P1 C111 C116 C115 -179.7(3) . . . . ?
C114 C115 C116 C111 -1.2(5) . . . . ?
O1 P1 C121 C122 120.7(3) . . . . ?
C131 P1 C121 C122 -1.8(3) . . . . ?
C111 P1 C121 C122 -118.8(3) . . . . ?
O1 P1 C121 C126 -61.5(3) . . . . ?
C131 P1 C121 C126 176.0(2) . . . . ?
C111 P1 C121 C126 59.0(3) . . . . ?
C126 C121 C122 C123 -0.9(5) . . . . ?
P1 C121 C122 C123 176.8(3) . . . . ?
C121 C122 C123 C124 -0.5(5) . . . . ?
C122 C123 C124 C125 1.8(5) . . . . ?
C123 C124 C125 C126 -1.8(5) . . . . ?
C124 C125 C126 C121 0.4(5) . . . . ?
C122 C121 C126 C125 0.9(5) . . . . ?
P1 C121 C126 C125 -176.9(3) . . . . ?
O1 P1 C131 C132 -13.4(3) . . . . ?
C121 P1 C131 C132 110.4(3) . . . . ?
C111 P1 C131 C132 -132.4(3) . . . . ?
O1 P1 C131 C136 166.5(3) . . . . ?
C121 P1 C131 C136 -69.8(3) . . . . ?
C111 P1 C131 C136 47.5(3) . . . . ?
C136 C131 C132 C133 1.4(5) . . . . ?
P1 C131 C132 C133 -178.7(3) . . . . ?
C131 C132 C133 C134 -0.9(5) . . . . ?
C132 C133 C134 C135 0.0(5) . . . . ?
C133 C134 C135 C136 0.4(5) . . . . ?
C134 C135 C136 C131 0.2(5) . . . . ?
C132 C131 C136 C135 -1.1(5) . . . . ?
P1 C131 C136 C135 179.1(3) . . . . ?
O2 P2 C211 C212 -14.9(3) . . . . ?
C231 P2 C211 C212 105.5(3) . . . . ?
C221 P2 C211 C212 -137.9(3) . . . . ?
O2 P2 C211 C216 166.5(3) . . . . ?
C231 P2 C211 C216 -73.1(3) . . . . ?
C221 P2 C211 C216 43.5(3) . . . . ?
C216 C211 C212 C213 -1.1(5) . . . . ?
P2 C211 C212 C213 -179.7(3) . . . . ?
C211 C212 C213 C214 0.5(5) . . . . ?
C212 C213 C214 C215 0.6(5) . . . . ?
C213 C214 C215 C216 -1.2(5) . . . . ?
C214 C215 C216 C211 0.7(5) . . . . ?
C212 C211 C216 C215 0.4(5) . . . . ?
P2 C211 C216 C215 179.0(3) . . . . ?
O2 P2 C221 C222 -72.3(3) . . . . ?
C231 P2 C221 C222 166.2(3) . . . . ?
C211 P2 C221 C222 47.4(3) . . . . ?
O2 P2 C221 C226 107.7(3) . . . . ?
C231 P2 C221 C226 -13.8(3) . . . . ?
C211 P2 C221 C226 -132.6(3) . . . . ?
C226 C221 C222 C223 1.1(5) . . . . ?
P2 C221 C222 C223 -178.9(3) . . . . ?
C221 C222 C223 C224 0.0(5) . . . . ?
C222 C223 C224 C225 -1.0(6) . . . . ?
C223 C224 C225 C226 0.8(6) . . . . ?
C224 C225 C226 C221 0.3(5) . . . . ?
C222 C221 C226 C225 -1.2(5) . . . . ?
P2 C221 C226 C225 178.8(3) . . . . ?
O2 P2 C231 C236 172.9(3) . . . . ?
C221 P2 C231 C236 -63.2(3) . . . . ?
C211 P2 C231 C236 53.3(3) . . . . ?
O2 P2 C231 C232 -10.0(3) . . . . ?
C221 P2 C231 C232 113.9(3) . . . . ?
C211 P2 C231 C232 -129.6(3) . . . . ?
C236 C231 C232 C233 -0.2(5) . . . . ?
P2 C231 C232 C233 -177.3(3) . . . . ?
C231 C232 C233 C234 0.9(6) . . . . ?
C232 C233 C234 C235 -0.7(6) . . . . ?
C233 C234 C235 C236 -0.3(5) . . . . ?
C234 C235 C236 C231 1.1(5) . . . . ?
C232 C231 C236 C235 -0.8(5) . . . . ?
P2 C231 C236 C235 176.3(2) . . . . ?
